data_1575870
loop_
_publ_author_name
'Izquierdo, Ignacio'
'Mart&#xed;nez-Castro, Laura'
'Ujaque, Gregori'
'Mart&#xed;nez-Mart&#xed;nez, Antonio J'

_publ_section_title
;
 Cooperative reversible assembly in triply interlocked
 Al<sub>6</sub>L<sub>4</sub> and Ga<sub>6</sub>L<sub>4</sub> cages.
;
_journal_issue 43
_journal_name_full 'Chemical science'
_journal_page_first 20406
_journal_page_last 20413
_journal_paper_doi 10.1039/d5sc05441a
_journal_volume 16
_journal_year 2025
_chemical_formula_moiety 'C36 H33 N9 O6'
_chemical_formula_sum 'C36 H33 N9 O6'
_chemical_formula_weight 687.71
_space_group_crystal_system monoclinic
_space_group_IT_number 14
_space_group_name_Hall '-P 2yn'
_space_group_name_H-M_alt 'P 1 21/n 1'
_atom_sites_solution_hydrogens geom
_atom_sites_solution_primary dual
_audit_creation_date 2021-05-22
_audit_creation_method
;
Olex2 1.3
(compiled 2020.11.12 svn.r5f609507 for OlexSys, GUI svn.r6272)
;
_audit_update_record
;
2025-09-01 deposited with the CCDC.	2025-09-24 downloaded from the CCDC.
;
_cell_angle_alpha 90
_cell_angle_beta 102.0500(10)
_cell_angle_gamma 90
_cell_formula_units_Z 4
_cell_length_a 10.3821(2)
_cell_length_b 27.7393(5)
_cell_length_c 11.5669(2)
_cell_measurement_reflns_used 9929
_cell_measurement_temperature 100.0
_cell_measurement_theta_max 30.465
_cell_measurement_theta_min 2.324
_cell_volume 3257.78(10)
_computing_cell_refinement 'Bruker Apex3, 2020'
_computing_data_collection 'Bruker APEX2'
_computing_data_reduction 'SAINT V8.40B (?, 2016)'
_computing_molecular_graphics 'Olex2 1.3 (Dolomanov et al., 2009)'
_computing_publication_material 'Olex2 1.3 (Dolomanov et al., 2009)'
_computing_structure_refinement 'SHELXL 2018/3 (Sheldrick, 2015)'
_computing_structure_solution 'SHELXT  (Sheldrick, 2015)'
_diffrn_ambient_temperature 100.0
_diffrn_measured_fraction_theta_full 0.998
_diffrn_measured_fraction_theta_max 0.998
_diffrn_measurement_device_type 'Bruker APEX-II CCD'
_diffrn_measurement_method '\f and \w scans'
_diffrn_radiation_type MoK\a
_diffrn_radiation_wavelength 0.71073
_diffrn_reflns_av_R_equivalents 0.0422
_diffrn_reflns_av_unetI/netI 0.0179
_diffrn_reflns_Laue_measured_fraction_full 0.998
_diffrn_reflns_Laue_measured_fraction_max 0.998
_diffrn_reflns_limit_h_max 14
_diffrn_reflns_limit_h_min -14
_diffrn_reflns_limit_k_max 39
_diffrn_reflns_limit_k_min -39
_diffrn_reflns_limit_l_max 16
_diffrn_reflns_limit_l_min -16
_diffrn_reflns_number 198296
_diffrn_reflns_point_group_measured_fraction_full 0.998
_diffrn_reflns_point_group_measured_fraction_max 0.998
_diffrn_reflns_theta_full 25.242
_diffrn_reflns_theta_max 30.528
_diffrn_reflns_theta_min 2.323
_diffrn_source_current 1.0
_diffrn_source_power 0.05
_diffrn_source_voltage 50.0
_diffrn_standards_number 0
_exptl_absorpt_coefficient_mu 0.099
_exptl_absorpt_correction_T_max 0.1418
_exptl_absorpt_correction_T_min 0.1102
_exptl_absorpt_correction_type multi-scan
_exptl_absorpt_process_details
;
SADABS-2016/2 (Bruker,2016/2) was used for absorption correction.
wR2(int) was 0.0989 before and 0.0555 after correction.
The Ratio of minimum to maximum transmission is 0.7772.
The \l/2 correction factor is Not present.
;
_exptl_crystal_colour 'light brown'
_exptl_crystal_colour_modifier light
_exptl_crystal_colour_primary brown
_exptl_crystal_density_diffrn 1.402
_exptl_crystal_description block
_exptl_crystal_F_000 1440
_exptl_crystal_size_max 0.26
_exptl_crystal_size_mid 0.24
_exptl_crystal_size_min 0.22
_refine_diff_density_max 0.567
_refine_diff_density_min -0.233
_refine_diff_density_rms 0.067
_refine_ls_extinction_method none
_refine_ls_goodness_of_fit_ref 1.127
_refine_ls_hydrogen_treatment constr
_refine_ls_matrix_type full
_refine_ls_number_parameters 466
_refine_ls_number_reflns 9960
_refine_ls_number_restraints 0
_refine_ls_restrained_S_all 1.127
_refine_ls_R_factor_all 0.0654
_refine_ls_R_factor_gt 0.0593
_refine_ls_shift/su_max 0.001
_refine_ls_shift/su_mean 0.000
_refine_ls_structure_factor_coef Fsqd
_refine_ls_weighting_details 'w=1/[\s^2^(Fo^2^)+(0.0706P)^2^+1.9568P] where P=(Fo^2^+2Fc^2^)/3'
_refine_ls_weighting_scheme calc
_refine_ls_wR_factor_gt 0.1491
_refine_ls_wR_factor_ref 0.1533
_reflns_Friedel_coverage 0.000
_reflns_number_gt 8940
_reflns_number_total 9960
_reflns_threshold_expression 'I > 2\s(I)'
_cod_data_source_file d5sc05441a2.cif
_cod_data_source_block 081am21nippstris100k_0m
_cod_depositor_comments 'Adding full bibliography for 1575870--1575871.cif.'
_cod_database_code 1575870
_shelx_shelxl_version_number 2018/3
_shelx_space_group_comment
;
The symmetry employed for this shelxl refinement is uniquely defined
by the following loop, which should always be used as a source of
symmetry information in preference to the above space-group names.
They are only intended as comments.
;
_shelx_estimated_absorpt_t_max 0.979
_shelx_estimated_absorpt_t_min 0.975
_olex2_refinement_description
;
1. Fixed Uiso
 At 1.2 times of:
  All C(H) groups
 At 1.5 times of:
  All C(H,H,H) groups
2.a Aromatic/amide H refined with riding coordinates:
 C2(H2), C4(H4), C6(H6), C8(H8), C12(H12), C13(H13), C14(H14), C18(H18),
 C22(H22), C23(H23), C24(H24), C28(H28), C32(H32), C33(H33), C34(H34)
2.b Idealised Me refined as rotating group:
 C15(H15A,H15B,H15C), C16(H16A,H16B,H16C), C25(H25A,H25B,H25C), C26(H26A,H26B,
 H26C), C35(H35A,H35B,H35C), C36(H36A,H36B,H36C)
;
_olex2_submission_special_instructions 'No special instructions were received'

loop_
_space_group_symop_operation_xyz
'x, y, z'
'-x+1/2, y+1/2, -z+1/2'
'-x, -y, -z'
'x-1/2, -y-1/2, z-1/2'

loop_
_atom_site_label
_atom_site_type_symbol
_atom_site_fract_x
_atom_site_fract_y
_atom_site_fract_z
_atom_site_U_iso_or_equiv
_atom_site_adp_type
_atom_site_occupancy
_atom_site_site_symmetry_order
_atom_site_calc_flag
_atom_site_refinement_flags_posn
_atom_site_refinement_flags_adp
_atom_site_refinement_flags_occupancy
_atom_site_disorder_assembly
_atom_site_disorder_group
O1 O 0.94277(11) 0.46666(4) 0.73801(11) 0.0285(2) Uani 1 1 d . . . . .
O2 O 0.97301(11) 0.55904(4) 0.81770(11) 0.0294(2) Uani 1 1 d . . . . .
O3 O 0.30198(11) 0.22937(4) 0.22190(10) 0.0267(2) Uani 1 1 d . . . . .
O4 O 0.05558(11) 0.21138(5) 0.08628(11) 0.0335(3) Uani 1 1 d . . . . .
O5 O 1.05850(11) 0.07588(4) 0.15512(9) 0.0224(2) Uani 1 1 d . . . . .
O6 O 1.09885(12) -0.02171(4) 0.13095(10) 0.0279(2) Uani 1 1 d . . . . .
N1 N 1.12509(11) 0.42416(4) 0.62936(10) 0.0177(2) Uani 1 1 d . . . . .
N2 N 1.20546(13) 0.38827(5) 0.67958(12) 0.0255(3) Uani 1 1 d . . . . .
N3 N 1.16464(13) 0.34858(4) 0.62198(12) 0.0252(3) Uani 1 1 d . . . . .
N4 N 0.45216(11) 0.30411(4) 0.16761(11) 0.0189(2) Uani 1 1 d . . . . .
N5 N 0.48432(13) 0.34960(5) 0.20428(14) 0.0297(3) Uani 1 1 d . . . . .
N6 N 0.60628(13) 0.34863(5) 0.26260(14) 0.0296(3) Uani 1 1 d . . . . .
N7 N 1.09780(11) 0.11730(4) 0.37685(10) 0.0191(2) Uani 1 1 d . . . . .
N8 N 1.19806(12) 0.13984(5) 0.45209(11) 0.0238(2) Uani 1 1 d . . . . .
N9 N 1.16626(12) 0.18531(5) 0.45428(11) 0.0231(2) Uani 1 1 d . . . . .
C1 C 0.98847(13) 0.32114(5) 0.45631(12) 0.0172(2) Uani 1 1 d . . . . .
C2 C 0.85896(13) 0.32837(5) 0.39608(12) 0.0176(2) Uani 1 1 d . . . . .
H2 H 0.816359 0.358082 0.404560 0.021 Uiso 1 1 calc R U . . .
C3 C 0.79110(13) 0.29239(5) 0.32335(12) 0.0171(2) Uani 1 1 d . . . . .
C4 C 0.85256(13) 0.24821(5) 0.31335(12) 0.0176(2) Uani 1 1 d . . . . .
H4 H 0.807081 0.223669 0.263738 0.021 Uiso 1 1 calc R U . . .
C5 C 0.98143(13) 0.24012(5) 0.37663(12) 0.0172(2) Uani 1 1 d . . . . .
C6 C 1.04961(13) 0.27707(5) 0.44565(12) 0.0179(2) Uani 1 1 d . . . . .
H6 H 1.138290 0.272132 0.485618 0.022 Uiso 1 1 calc R U . . .
C7 C 1.05765(13) 0.35868(5) 0.53442(12) 0.0174(2) Uani 1 1 d . . . . .
C8 C 1.03102(13) 0.40715(5) 0.53984(12) 0.0199(3) Uani 1 1 d . . . . .
H8 H 0.961745 0.424765 0.491316 0.024 Uiso 1 1 calc R U . . .
C9 C 1.14543(13) 0.47243(5) 0.67243(11) 0.0173(2) Uani 1 1 d . . . . .
C10 C 1.05131(13) 0.49299(5) 0.72675(12) 0.0199(3) Uani 1 1 d . . . . .
C11 C 1.07003(13) 0.54074(5) 0.76775(12) 0.0202(3) Uani 1 1 d . . . . .
C12 C 1.18294(14) 0.56545(5) 0.75641(12) 0.0197(2) Uani 1 1 d . . . . .
H12 H 1.196342 0.597583 0.784806 0.024 Uiso 1 1 calc R U . . .
C13 C 1.27683(14) 0.54347(5) 0.70364(13) 0.0206(3) Uani 1 1 d . . . . .
H13 H 1.354249 0.560626 0.697302 0.025 Uiso 1 1 calc R U . . .
C14 C 1.25843(14) 0.49692(5) 0.66040(12) 0.0201(3) Uani 1 1 d . . . . .
H14 H 1.321694 0.482074 0.623330 0.024 Uiso 1 1 calc R U . . .
C15 C 0.94676(17) 0.45155(6) 0.85786(16) 0.0325(3) Uani 1 1 d . . . . .
H15A H 0.876867 0.427897 0.858834 0.049 Uiso 1 1 calc R U . . .
H15B H 0.933591 0.479558 0.905708 0.049 Uiso 1 1 calc R U . . .
H15C H 1.032525 0.436900 0.890558 0.049 Uiso 1 1 calc R U . . .
C16 C 0.98355(18) 0.60919(6) 0.85010(17) 0.0330(4) Uani 1 1 d . . . . .
H16A H 0.989736 0.628638 0.780741 0.049 Uiso 1 1 calc R U . . .
H16B H 1.062562 0.614170 0.912080 0.049 Uiso 1 1 calc R U . . .
H16C H 0.905519 0.618915 0.879561 0.049 Uiso 1 1 calc R U . . .
C17 C 0.65490(13) 0.30267(5) 0.26318(12) 0.0186(2) Uani 1 1 d . . . . .
C18 C 0.55584(13) 0.27393(5) 0.20264(12) 0.0177(2) Uani 1 1 d . . . . .
H18 H 0.559123 0.240268 0.188365 0.021 Uiso 1 1 calc R U . . .
C19 C 0.32345(13) 0.29575(5) 0.09873(12) 0.0188(2) Uani 1 1 d . . . . .
C20 C 0.25028(14) 0.25667(5) 0.12478(12) 0.0209(3) Uani 1 1 d . . . . .
C21 C 0.12231(14) 0.24997(6) 0.05604(13) 0.0239(3) Uani 1 1 d . . . . .
C22 C 0.07218(14) 0.28200(6) -0.03426(13) 0.0250(3) Uani 1 1 d . . . . .
H22 H -0.013765 0.277228 -0.080739 0.030 Uiso 1 1 calc R U . . .
C23 C 0.14717(15) 0.32109(6) -0.05711(13) 0.0246(3) Uani 1 1 d . . . . .
H23 H 0.111673 0.342973 -0.118735 0.029 Uiso 1 1 calc R U . . .
C24 C 0.27271(14) 0.32837(5) 0.00898(13) 0.0214(3) Uani 1 1 d . . . . .
H24 H 0.323648 0.355145 -0.006429 0.026 Uiso 1 1 calc R U . . .
C25 C 0.30557(16) 0.17816(6) 0.20614(15) 0.0291(3) Uani 1 1 d . . . . .
H25A H 0.327719 0.170987 0.129648 0.044 Uiso 1 1 calc R U . . .
H25B H 0.219139 0.164440 0.208353 0.044 Uiso 1 1 calc R U . . .
H25C H 0.372312 0.164061 0.269662 0.044 Uiso 1 1 calc R U . . .
C26 C -0.07454(17) 0.20380(9) 0.01861(18) 0.0424(5) Uani 1 1 d . . . . .
H26A H -0.070658 0.197652 -0.064020 0.064 Uiso 1 1 calc R U . . .
H26B H -0.128114 0.232555 0.023153 0.064 Uiso 1 1 calc R U . . .
H26C H -0.114113 0.176007 0.050281 0.064 Uiso 1 1 calc R U . . .
C27 C 1.04534(13) 0.19268(5) 0.38161(12) 0.0184(2) Uani 1 1 d . . . . .
C28 C 1.00140(13) 0.14900(5) 0.33112(12) 0.0191(2) Uani 1 1 d . . . . .
H28 H 0.921353 0.142605 0.276454 0.023 Uiso 1 1 calc R U . . .
C29 C 1.10637(13) 0.06625(5) 0.36345(12) 0.0193(2) Uani 1 1 d . . . . .
C30 C 1.09422(13) 0.04630(5) 0.25130(12) 0.0192(2) Uani 1 1 d . . . . .
C31 C 1.11513(14) -0.00364(5) 0.24278(13) 0.0213(3) Uani 1 1 d . . . . .
C32 C 1.14754(15) -0.03162(5) 0.34468(14) 0.0246(3) Uani 1 1 d . . . . .
H32 H 1.162866 -0.065200 0.338601 0.030 Uiso 1 1 calc R U . . .
C33 C 1.15755(16) -0.01057(6) 0.45532(14) 0.0264(3) Uani 1 1 d . . . . .
H33 H 1.179332 -0.029875 0.524482 0.032 Uiso 1 1 calc R U . . .
C34 C 1.13594(15) 0.03838(6) 0.46525(13) 0.0237(3) Uani 1 1 d . . . . .
H34 H 1.141277 0.052691 0.540716 0.028 Uiso 1 1 calc R U . . .
C35 C 1.14294(17) 0.07550(6) 0.07092(14) 0.0282(3) Uani 1 1 d . . . . .
H35A H 1.121940 0.047474 0.018798 0.042 Uiso 1 1 calc R U . . .
H35B H 1.235090 0.073665 0.113020 0.042 Uiso 1 1 calc R U . . .
H35C H 1.129268 0.105085 0.023652 0.042 Uiso 1 1 calc R U . . .
C36 C 1.15650(18) -0.06805(5) 0.11897(15) 0.0298(3) Uani 1 1 d . . . . .
H36A H 1.148397 -0.075510 0.034944 0.045 Uiso 1 1 calc R U . . .
H36B H 1.110611 -0.092730 0.155678 0.045 Uiso 1 1 calc R U . . .
H36C H 1.249794 -0.067514 0.158119 0.045 Uiso 1 1 calc R U . . .

loop_
_atom_site_aniso_label
_atom_site_aniso_U_11
_atom_site_aniso_U_22
_atom_site_aniso_U_33
_atom_site_aniso_U_23
_atom_site_aniso_U_13
_atom_site_aniso_U_12
O1 0.0200(5) 0.0340(6) 0.0332(6) -0.0110(5) 0.0094(4) -0.0113(4)
O2 0.0239(5) 0.0287(5) 0.0387(6) -0.0134(5) 0.0137(5) -0.0025(4)
O3 0.0264(5) 0.0267(5) 0.0230(5) 0.0035(4) -0.0038(4) -0.0061(4)
O4 0.0212(5) 0.0432(7) 0.0326(6) 0.0043(5) -0.0024(4) -0.0127(5)
O5 0.0279(5) 0.0208(5) 0.0181(4) 0.0001(4) 0.0037(4) 0.0029(4)
O6 0.0406(6) 0.0178(5) 0.0232(5) -0.0043(4) 0.0018(5) 0.0012(4)
N1 0.0158(5) 0.0174(5) 0.0184(5) -0.0027(4) 0.0000(4) -0.0007(4)
N2 0.0229(6) 0.0211(6) 0.0273(6) -0.0038(5) -0.0065(5) 0.0031(4)
N3 0.0229(6) 0.0201(5) 0.0278(6) -0.0041(5) -0.0057(5) 0.0025(4)
N4 0.0153(5) 0.0171(5) 0.0230(5) -0.0018(4) 0.0004(4) -0.0003(4)
N5 0.0210(6) 0.0176(5) 0.0458(8) -0.0071(5) -0.0036(5) 0.0010(4)
N6 0.0196(6) 0.0189(6) 0.0455(8) -0.0066(5) -0.0042(5) 0.0006(4)
N7 0.0164(5) 0.0208(5) 0.0190(5) -0.0043(4) 0.0013(4) 0.0007(4)
N8 0.0197(5) 0.0240(6) 0.0250(6) -0.0064(5) -0.0019(4) 0.0015(4)
N9 0.0186(5) 0.0233(6) 0.0250(6) -0.0061(5) -0.0008(4) 0.0015(4)
C1 0.0162(6) 0.0166(5) 0.0180(6) -0.0026(4) 0.0021(4) -0.0027(4)
C2 0.0159(6) 0.0162(5) 0.0198(6) -0.0016(4) 0.0014(4) -0.0011(4)
C3 0.0148(5) 0.0175(5) 0.0181(6) -0.0007(4) 0.0015(4) -0.0011(4)
C4 0.0161(6) 0.0179(5) 0.0179(6) -0.0037(4) 0.0014(4) -0.0015(4)
C5 0.0151(5) 0.0184(5) 0.0178(6) -0.0024(4) 0.0027(4) -0.0001(4)
C6 0.0144(5) 0.0195(6) 0.0193(6) -0.0024(4) 0.0021(4) -0.0013(4)
C7 0.0154(5) 0.0175(5) 0.0184(6) -0.0015(4) 0.0013(4) -0.0014(4)
C8 0.0179(6) 0.0187(6) 0.0201(6) -0.0025(5) -0.0026(5) -0.0006(5)
C9 0.0172(6) 0.0169(5) 0.0165(5) -0.0031(4) 0.0004(4) -0.0018(4)
C10 0.0160(6) 0.0225(6) 0.0209(6) -0.0046(5) 0.0028(5) -0.0036(5)
C11 0.0177(6) 0.0227(6) 0.0198(6) -0.0053(5) 0.0031(5) -0.0003(5)
C12 0.0211(6) 0.0182(6) 0.0187(6) -0.0027(4) 0.0017(5) -0.0014(5)
C13 0.0188(6) 0.0201(6) 0.0230(6) -0.0021(5) 0.0045(5) -0.0047(5)
C14 0.0185(6) 0.0206(6) 0.0219(6) -0.0032(5) 0.0059(5) -0.0015(5)
C15 0.0296(8) 0.0303(8) 0.0404(9) 0.0020(7) 0.0135(7) -0.0056(6)
C16 0.0312(8) 0.0303(8) 0.0395(9) -0.0146(7) 0.0122(7) 0.0007(6)
C17 0.0169(6) 0.0170(5) 0.0209(6) -0.0016(4) 0.0016(5) -0.0014(4)
C18 0.0158(6) 0.0173(5) 0.0187(6) -0.0005(4) 0.0003(4) 0.0004(4)
C19 0.0146(5) 0.0213(6) 0.0195(6) -0.0030(5) 0.0009(4) 0.0003(4)
C20 0.0179(6) 0.0248(6) 0.0184(6) -0.0001(5) 0.0001(5) -0.0016(5)
C21 0.0172(6) 0.0309(7) 0.0223(6) -0.0027(5) 0.0013(5) -0.0038(5)
C22 0.0178(6) 0.0329(7) 0.0225(7) -0.0048(5) -0.0002(5) 0.0031(5)
C23 0.0220(7) 0.0278(7) 0.0225(6) -0.0014(5) 0.0013(5) 0.0074(5)
C24 0.0204(6) 0.0212(6) 0.0225(6) -0.0008(5) 0.0043(5) 0.0037(5)
C25 0.0270(7) 0.0277(7) 0.0309(8) 0.0037(6) 0.0025(6) -0.0037(6)
C26 0.0206(7) 0.0626(13) 0.0405(10) 0.0011(9) -0.0019(7) -0.0168(8)
C27 0.0155(5) 0.0208(6) 0.0185(6) -0.0040(5) 0.0025(4) 0.0000(4)
C28 0.0155(6) 0.0207(6) 0.0206(6) -0.0031(5) 0.0021(5) 0.0008(4)
C29 0.0168(6) 0.0196(6) 0.0212(6) -0.0018(5) 0.0031(5) 0.0002(4)
C30 0.0186(6) 0.0187(6) 0.0195(6) -0.0008(5) 0.0021(5) -0.0004(5)
C31 0.0227(6) 0.0190(6) 0.0216(6) -0.0022(5) 0.0030(5) -0.0018(5)
C32 0.0248(7) 0.0201(6) 0.0286(7) 0.0028(5) 0.0045(5) -0.0004(5)
C33 0.0262(7) 0.0279(7) 0.0246(7) 0.0061(6) 0.0045(6) 0.0006(6)
C34 0.0232(7) 0.0280(7) 0.0198(6) 0.0005(5) 0.0045(5) 0.0002(5)
C35 0.0347(8) 0.0267(7) 0.0251(7) 0.0019(6) 0.0103(6) 0.0004(6)
C36 0.0414(9) 0.0198(6) 0.0290(7) -0.0030(5) 0.0089(7) 0.0017(6)

loop_
_atom_type_symbol
_atom_type_description
_atom_type_scat_dispersion_real
_atom_type_scat_dispersion_imag
_atom_type_scat_source
C C 0.0033 0.0016 'International Tables Vol C Tables 4.2.6.8 and 6.1.1.4'
H H 0.0000 0.0000 'International Tables Vol C Tables 4.2.6.8 and 6.1.1.4'
N N 0.0061 0.0033 'International Tables Vol C Tables 4.2.6.8 and 6.1.1.4'
O O 0.0106 0.0060 'International Tables Vol C Tables 4.2.6.8 and 6.1.1.4'

loop_
_geom_angle_atom_site_label_1
_geom_angle_atom_site_label_2
_geom_angle_atom_site_label_3
_geom_angle
_geom_angle_site_symmetry_1
_geom_angle_site_symmetry_3
_geom_angle_publ_flag
C10 O1 C15 112.78(12) . . ?
C11 O2 C16 116.67(12) . . ?
C20 O3 C25 117.40(12) . . ?
C21 O4 C26 116.70(14) . . ?
C30 O5 C35 116.42(11) . . ?
C31 O6 C36 116.64(12) . . ?
N2 N1 C8 110.79(11) . . ?
N2 N1 C9 120.53(11) . . ?
C8 N1 C9 128.68(12) . . ?
N3 N2 N1 107.19(11) . . ?
N2 N3 C7 109.33(12) . . ?
N5 N4 C18 110.73(11) . . ?
N5 N4 C19 117.98(11) . . ?
C18 N4 C19 131.26(11) . . ?
N6 N5 N4 107.01(11) . . ?
N5 N6 C17 109.79(12) . . ?
N8 N7 C29 117.89(11) . . ?
C28 N7 N8 110.82(11) . . ?
C28 N7 C29 131.20(12) . . ?
N9 N8 N7 107.07(11) . . ?
N8 N9 C27 109.55(11) . . ?
C2 C1 C6 119.43(12) . . ?
C2 C1 C7 120.24(12) . . ?
C6 C1 C7 120.27(12) . . ?
C1 C2 H2 119.6 . . ?
C1 C2 C3 120.71(12) . . ?
C3 C2 H2 119.6 . . ?
C2 C3 C4 119.64(12) . . ?
C2 C3 C17 117.49(12) . . ?
C4 C3 C17 122.84(12) . . ?
C3 C4 H4 120.0 . . ?
C3 C4 C5 119.95(12) . . ?
C5 C4 H4 120.0 . . ?
C4 C5 C27 122.50(12) . . ?
C6 C5 C4 119.67(12) . . ?
C6 C5 C27 117.63(12) . . ?
C1 C6 C5 120.51(12) . . ?
C1 C6 H6 119.7 . . ?
C5 C6 H6 119.7 . . ?
N3 C7 C1 121.95(12) . . ?
N3 C7 C8 107.84(11) . . ?
C8 C7 C1 130.17(12) . . ?
N1 C8 C7 104.83(12) . . ?
N1 C8 H8 127.6 . . ?
C7 C8 H8 127.6 . . ?
C10 C9 N1 118.40(12) . . ?
C14 C9 N1 119.37(12) . . ?
C14 C9 C10 122.23(12) . . ?
O1 C10 C9 119.58(12) . . ?
O1 C10 C11 121.86(12) . . ?
C9 C10 C11 118.56(12) . . ?
O2 C11 C10 115.61(12) . . ?
O2 C11 C12 124.82(13) . . ?
C12 C11 C10 119.56(12) . . ?
C11 C12 H12 119.8 . . ?
C11 C12 C13 120.46(12) . . ?
C13 C12 H12 119.8 . . ?
C12 C13 H13 119.7 . . ?
C14 C13 C12 120.68(13) . . ?
C14 C13 H13 119.7 . . ?
C9 C14 H14 120.8 . . ?
C13 C14 C9 118.46(12) . . ?
C13 C14 H14 120.8 . . ?
O1 C15 H15A 109.5 . . ?
O1 C15 H15B 109.5 . . ?
O1 C15 H15C 109.5 . . ?
H15A C15 H15B 109.5 . . ?
H15A C15 H15C 109.5 . . ?
H15B C15 H15C 109.5 . . ?
O2 C16 H16A 109.5 . . ?
O2 C16 H16B 109.5 . . ?
O2 C16 H16C 109.5 . . ?
H16A C16 H16B 109.5 . . ?
H16A C16 H16C 109.5 . . ?
H16B C16 H16C 109.5 . . ?
N6 C17 C3 120.02(12) . . ?
N6 C17 C18 107.57(12) . . ?
C18 C17 C3 132.41(12) . . ?
N4 C18 C17 104.91(12) . . ?
N4 C18 H18 127.5 . . ?
C17 C18 H18 127.5 . . ?
C20 C19 N4 119.74(12) . . ?
C20 C19 C24 121.85(13) . . ?
C24 C19 N4 118.37(12) . . ?
O3 C20 C19 118.05(12) . . ?
O3 C20 C21 123.48(13) . . ?
C19 C20 C21 118.21(13) . . ?
O4 C21 C20 115.41(13) . . ?
O4 C21 C22 124.51(13) . . ?
C22 C21 C20 120.07(14) . . ?
C21 C22 H22 119.8 . . ?
C21 C22 C23 120.34(13) . . ?
C23 C22 H22 119.8 . . ?
C22 C23 H23 119.7 . . ?
C24 C23 C22 120.61(14) . . ?
C24 C23 H23 119.7 . . ?
C19 C24 H24 120.5 . . ?
C23 C24 C19 118.90(13) . . ?
C23 C24 H24 120.5 . . ?
O3 C25 H25A 109.5 . . ?
O3 C25 H25B 109.5 . . ?
O3 C25 H25C 109.5 . . ?
H25A C25 H25B 109.5 . . ?
H25A C25 H25C 109.5 . . ?
H25B C25 H25C 109.5 . . ?
O4 C26 H26A 109.5 . . ?
O4 C26 H26B 109.5 . . ?
O4 C26 H26C 109.5 . . ?
H26A C26 H26B 109.5 . . ?
H26A C26 H26C 109.5 . . ?
H26B C26 H26C 109.5 . . ?
N9 C27 C5 120.34(12) . . ?
N9 C27 C28 107.91(12) . . ?
C28 C27 C5 131.51(12) . . ?
N7 C28 C27 104.64(12) . . ?
N7 C28 H28 127.7 . . ?
C27 C28 H28 127.7 . . ?
C30 C29 N7 119.97(12) . . ?
C34 C29 N7 117.88(12) . . ?
C34 C29 C30 122.01(13) . . ?
O5 C30 C29 118.38(12) . . ?
O5 C30 C31 123.49(12) . . ?
C29 C30 C31 118.10(13) . . ?
O6 C31 C30 115.92(12) . . ?
O6 C31 C32 123.90(13) . . ?
C32 C31 C30 120.16(13) . . ?
C31 C32 H32 119.9 . . ?
C33 C32 C31 120.21(14) . . ?
C33 C32 H32 119.9 . . ?
C32 C33 H33 119.8 . . ?
C34 C33 C32 120.39(14) . . ?
C34 C33 H33 119.8 . . ?
C29 C34 H34 120.4 . . ?
C33 C34 C29 119.12(14) . . ?
C33 C34 H34 120.4 . . ?
O5 C35 H35A 109.5 . . ?
O5 C35 H35B 109.5 . . ?
O5 C35 H35C 109.5 . . ?
H35A C35 H35B 109.5 . . ?
H35A C35 H35C 109.5 . . ?
H35B C35 H35C 109.5 . . ?
O6 C36 H36A 109.5 . . ?
O6 C36 H36B 109.5 . . ?
O6 C36 H36C 109.5 . . ?
H36A C36 H36B 109.5 . . ?
H36A C36 H36C 109.5 . . ?
H36B C36 H36C 109.5 . . ?

loop_
_geom_bond_atom_site_label_1
_geom_bond_atom_site_label_2
_geom_bond_distance
_geom_bond_site_symmetry_2
_geom_bond_publ_flag
O1 C10 1.3716(17) . ?
O1 C15 1.441(2) . ?
O2 C11 1.3598(17) . ?
O2 C16 1.4390(19) . ?
O3 C20 1.3681(17) . ?
O3 C25 1.4335(19) . ?
O4 C21 1.3599(19) . ?
O4 C26 1.428(2) . ?
O5 C30 1.3698(17) . ?
O5 C35 1.4400(19) . ?
O6 C31 1.3645(17) . ?
O6 C36 1.4368(18) . ?
N1 N2 1.3501(16) . ?
N1 C8 1.3515(17) . ?
N1 C9 1.4286(16) . ?
N2 N3 1.3106(17) . ?
N3 C7 1.3668(17) . ?
N4 N5 1.3510(16) . ?
N4 C18 1.3570(17) . ?
N4 C19 1.4246(17) . ?
N5 N6 1.3048(18) . ?
N6 C17 1.3707(18) . ?
N7 N8 1.3615(16) . ?
N7 C28 1.3542(17) . ?
N7 C29 1.4292(17) . ?
N8 N9 1.3054(17) . ?
N9 C27 1.3725(18) . ?
C1 C2 1.3937(18) . ?
C1 C6 1.3947(18) . ?
C1 C7 1.4649(17) . ?
C2 H2 0.9500 . ?
C2 C3 1.3974(18) . ?
C3 C4 1.3977(18) . ?
C3 C17 1.4677(18) . ?
C4 H4 0.9500 . ?
C4 C5 1.4026(18) . ?
C5 C6 1.3974(18) . ?
C5 C27 1.4695(18) . ?
C6 H6 0.9500 . ?
C7 C8 1.3766(18) . ?
C8 H8 0.9500 . ?
C9 C10 1.3897(19) . ?
C9 C14 1.3877(19) . ?
C10 C11 1.4067(19) . ?
C11 C12 1.3876(19) . ?
C12 H12 0.9500 . ?
C12 C13 1.3940(19) . ?
C13 H13 0.9500 . ?
C13 C14 1.3834(19) . ?
C14 H14 0.9500 . ?
C15 H15A 0.9800 . ?
C15 H15B 0.9800 . ?
C15 H15C 0.9800 . ?
C16 H16A 0.9800 . ?
C16 H16B 0.9800 . ?
C16 H16C 0.9800 . ?
C17 C18 1.3722(18) . ?
C18 H18 0.9500 . ?
C19 C20 1.3924(19) . ?
C19 C24 1.3949(19) . ?
C20 C21 1.4109(19) . ?
C21 C22 1.387(2) . ?
C22 H22 0.9500 . ?
C22 C23 1.392(2) . ?
C23 H23 0.9500 . ?
C23 C24 1.381(2) . ?
C24 H24 0.9500 . ?
C25 H25A 0.9800 . ?
C25 H25B 0.9800 . ?
C25 H25C 0.9800 . ?
C26 H26A 0.9800 . ?
C26 H26B 0.9800 . ?
C26 H26C 0.9800 . ?
C27 C28 1.3807(18) . ?
C28 H28 0.9500 . ?
C29 C30 1.3917(19) . ?
C29 C34 1.388(2) . ?
C30 C31 1.4088(19) . ?
C31 C32 1.393(2) . ?
C32 H32 0.9500 . ?
C32 C33 1.391(2) . ?
C33 H33 0.9500 . ?
C33 C34 1.385(2) . ?
C34 H34 0.9500 . ?
C35 H35A 0.9800 . ?
C35 H35B 0.9800 . ?
C35 H35C 0.9800 . ?
C36 H36A 0.9800 . ?
C36 H36B 0.9800 . ?
C36 H36C 0.9800 . ?

loop_
_geom_torsion_atom_site_label_1
_geom_torsion_atom_site_label_2
_geom_torsion_atom_site_label_3
_geom_torsion_atom_site_label_4
_geom_torsion
_geom_torsion_site_symmetry_1
_geom_torsion_site_symmetry_2
_geom_torsion_site_symmetry_3
_geom_torsion_site_symmetry_4
_geom_torsion_publ_flag
O1 C10 C11 O2 -0.7(2) . . . . ?
O1 C10 C11 C12 178.66(13) . . . . ?
O2 C11 C12 C13 -179.96(14) . . . . ?
O3 C20 C21 O4 -5.5(2) . . . . ?
O3 C20 C21 C22 173.78(14) . . . . ?
O4 C21 C22 C23 178.68(15) . . . . ?
O5 C30 C31 O6 0.6(2) . . . . ?
O5 C30 C31 C32 -178.11(13) . . . . ?
O6 C31 C32 C33 -177.63(14) . . . . ?
N1 N2 N3 C7 -0.07(17) . . . . ?
N1 C9 C10 O1 0.3(2) . . . . ?
N1 C9 C10 C11 -179.09(12) . . . . ?
N1 C9 C14 C13 -179.43(12) . . . . ?
N2 N1 C8 C7 -1.18(16) . . . . ?
N2 N1 C9 C10 -113.02(15) . . . . ?
N2 N1 C9 C14 66.09(18) . . . . ?
N2 N3 C7 C1 -178.76(13) . . . . ?
N2 N3 C7 C8 -0.66(17) . . . . ?
N3 C7 C8 N1 1.10(16) . . . . ?
N4 N5 N6 C17 0.70(19) . . . . ?
N4 C19 C20 O3 4.5(2) . . . . ?
N4 C19 C20 C21 178.92(13) . . . . ?
N4 C19 C24 C23 -178.93(12) . . . . ?
N5 N4 C18 C17 0.00(16) . . . . ?
N5 N4 C19 C20 -134.45(15) . . . . ?
N5 N4 C19 C24 43.36(19) . . . . ?
N5 N6 C17 C3 179.81(14) . . . . ?
N5 N6 C17 C18 -0.71(19) . . . . ?
N6 C17 C18 N4 0.42(16) . . . . ?
N7 N8 N9 C27 0.44(16) . . . . ?
N7 C29 C30 O5 -7.71(19) . . . . ?
N7 C29 C30 C31 174.35(12) . . . . ?
N7 C29 C34 C33 -173.75(13) . . . . ?
N8 N7 C28 C27 -0.29(16) . . . . ?
N8 N7 C29 C30 -126.31(14) . . . . ?
N8 N7 C29 C34 49.32(18) . . . . ?
N8 N9 C27 C5 174.43(12) . . . . ?
N8 N9 C27 C28 -0.63(16) . . . . ?
N9 C27 C28 N7 0.54(15) . . . . ?
C1 C2 C3 C4 1.7(2) . . . . ?
C1 C2 C3 C17 179.82(12) . . . . ?
C1 C7 C8 N1 178.99(13) . . . . ?
C2 C1 C6 C5 -0.9(2) . . . . ?
C2 C1 C7 N3 158.78(14) . . . . ?
C2 C1 C7 C8 -18.9(2) . . . . ?
C2 C3 C4 C5 0.3(2) . . . . ?
C2 C3 C17 N6 11.2(2) . . . . ?
C2 C3 C17 C18 -168.07(15) . . . . ?
C3 C4 C5 C6 -2.6(2) . . . . ?
C3 C4 C5 C27 172.20(12) . . . . ?
C3 C17 C18 N4 179.80(14) . . . . ?
C4 C3 C17 N6 -170.71(14) . . . . ?
C4 C3 C17 C18 10.0(2) . . . . ?
C4 C5 C6 C1 2.9(2) . . . . ?
C4 C5 C27 N9 -173.31(13) . . . . ?
C4 C5 C27 C28 0.4(2) . . . . ?
C5 C27 C28 N7 -173.76(14) . . . . ?
C6 C1 C2 C3 -1.4(2) . . . . ?
C6 C1 C7 N3 -18.4(2) . . . . ?
C6 C1 C7 C8 163.98(14) . . . . ?
C6 C5 C27 N9 1.59(19) . . . . ?
C6 C5 C27 C28 175.31(14) . . . . ?
C7 C1 C2 C3 -178.61(12) . . . . ?
C7 C1 C6 C5 176.29(12) . . . . ?
C8 N1 N2 N3 0.80(17) . . . . ?
C8 N1 C9 C10 66.72(19) . . . . ?
C8 N1 C9 C14 -114.17(16) . . . . ?
C9 N1 N2 N3 -179.41(13) . . . . ?
C9 N1 C8 C7 179.06(13) . . . . ?
C9 C10 C11 O2 178.64(13) . . . . ?
C9 C10 C11 C12 -2.0(2) . . . . ?
C10 C9 C14 C13 -0.4(2) . . . . ?
C10 C11 C12 C13 0.7(2) . . . . ?
C11 C12 C13 C14 0.8(2) . . . . ?
C12 C13 C14 C9 -1.0(2) . . . . ?
C14 C9 C10 O1 -178.79(13) . . . . ?
C14 C9 C10 C11 1.8(2) . . . . ?
C15 O1 C10 C9 107.63(15) . . . . ?
C15 O1 C10 C11 -73.01(18) . . . . ?
C16 O2 C11 C10 -174.28(14) . . . . ?
C16 O2 C11 C12 6.4(2) . . . . ?
C17 C3 C4 C5 -177.69(12) . . . . ?
C18 N4 N5 N6 -0.43(18) . . . . ?
C18 N4 C19 C20 47.9(2) . . . . ?
C18 N4 C19 C24 -134.28(15) . . . . ?
C19 N4 N5 N6 -178.54(13) . . . . ?
C19 N4 C18 C17 177.77(14) . . . . ?
C19 C20 C21 O4 -179.59(13) . . . . ?
C19 C20 C21 C22 -0.4(2) . . . . ?
C20 C19 C24 C23 -1.2(2) . . . . ?
C20 C21 C22 C23 -0.5(2) . . . . ?
C21 C22 C23 C24 0.5(2) . . . . ?
C22 C23 C24 C19 0.3(2) . . . . ?
C24 C19 C20 O3 -173.27(13) . . . . ?
C24 C19 C20 C21 1.2(2) . . . . ?
C25 O3 C20 C19 -129.43(14) . . . . ?
C25 O3 C20 C21 56.4(2) . . . . ?
C26 O4 C21 C20 179.70(15) . . . . ?
C26 O4 C21 C22 0.5(2) . . . . ?
C27 C5 C6 C1 -172.15(12) . . . . ?
C28 N7 N8 N9 -0.09(16) . . . . ?
C28 N7 C29 C30 57.5(2) . . . . ?
C28 N7 C29 C34 -126.92(16) . . . . ?
C29 N7 N8 N9 -177.06(12) . . . . ?
C29 N7 C28 C27 176.16(14) . . . . ?
C29 C30 C31 O6 178.41(13) . . . . ?
C29 C30 C31 C32 -0.3(2) . . . . ?
C30 C29 C34 C33 1.8(2) . . . . ?
C30 C31 C32 C33 0.9(2) . . . . ?
C31 C32 C33 C34 -0.3(2) . . . . ?
C32 C33 C34 C29 -1.1(2) . . . . ?
C34 C29 C30 O5 176.84(13) . . . . ?
C34 C29 C30 C31 -1.1(2) . . . . ?
C35 O5 C30 C29 126.83(14) . . . . ?
C35 O5 C30 C31 -55.34(18) . . . . ?
C36 O6 C31 C30 161.83(13) . . . . ?
C36 O6 C31 C32 -19.5(2) . . . . ?
